data_1539323
loop_
_publ_author_name
'Terao, N.'

_publ_section_title
;
 New phase of niobium nitride
;
_journal_name_full 'Journal of the Less-Common Metals'
_journal_page_first 159
_journal_page_last 169
_journal_volume 23
_journal_year 1971
_chemical_formula_sum 'N5 Nb4'
_chemical_name_systematic 'Nb4 N5'
_space_group_IT_number 87
_symmetry_space_group_name_Hall '-I 4'
_symmetry_space_group_name_H-M 'I 4/m'
_cell_angle_alpha 90
_cell_angle_beta 90
_cell_angle_gamma 90
_cell_formula_units_Z 2
_cell_length_a 6.873
_cell_length_b 6.873
_cell_length_c 4.298
_cell_volume 203.029
_citation_journal_id_ASTM JCOMAH
_cod_data_source_file Terao_JCOMAH_1971_1192.cif
_cod_data_source_block N5Nb4
_cod_original_cell_volume 203.0295
_cod_database_code 1539323

loop_
_symmetry_equiv_pos_as_xyz
x,y,z
-y,x,z
-x,-y,z
y,-x,z
-x,-y,-z
y,-x,-z
x,y,-z
-y,x,-z
x+1/2,y+1/2,z+1/2
-y+1/2,x+1/2,z+1/2
-x+1/2,-y+1/2,z+1/2
y+1/2,-x+1/2,z+1/2
-x+1/2,-y+1/2,-z+1/2
y+1/2,-x+1/2,-z+1/2
x+1/2,y+1/2,-z+1/2
-y+1/2,x+1/2,-z+1/2

loop_
_atom_site_label
_atom_site_type_symbol
_atom_site_fract_x
_atom_site_fract_y
_atom_site_fract_z
_atom_site_occupancy
_atom_site_U_iso_or_equiv
N2 N-2 0 0 0.5 1 0.0
N1 N-2 0.1 0.3 0 1 0.0
Nb1 Nb+2 0.4 0.2 0 1 0.0
